data_4341393
loop_
_publ_author_name
'Ramachandran, Krishna K.'
'Stoyko, Stanislav S.'
'Mullen, C. Scott'
'Mar, Arthur'

_publ_section_title
;
 Rare-Earth Manganese Copper Phosphides REMnCu4P3 (RE = Gd-Ho): The First
 Quaternary Ordered Variants of the YCo5P3-Type Structure.
;
_journal_issue 3
_journal_name_full 'Inorganic chemistry'
_journal_page_first 860
_journal_page_last 866
_journal_paper_doi 10.1021/ic502075x
_journal_volume 54
_journal_year 2015
_chemical_formula_structural 'Dy Mn Cu4 P3'
_chemical_formula_sum 'Cu4 Dy Mn P3'
_chemical_formula_weight 564.51
_chemical_name_common 'dysprosium manganese copper phosphide (1/1/4/3)'
_chemical_name_systematic 'dysprosium manganese copper phosphide (1/1/4/3)'
_space_group_crystal_system orthorhombic
_space_group_IT_number 62
_space_group_name_Hall '-P 2ac 2n'
_space_group_name_H-M_alt 'P n m a'
_symmetry_space_group_name_Hall '-P 2ac 2n'
_symmetry_space_group_name_H-M 'P n m a'
_atom_sites_solution_primary direct
_atom_sites_solution_secondary difmap
_audit_creation_method SHELXL-2013
_cell_angle_alpha 90
_cell_angle_beta 90
_cell_angle_gamma 90
_cell_formula_units_Z 4
_cell_length_a 12.6485(4)
_cell_length_b 3.78410(10)
_cell_length_c 10.8680(3)
_cell_measurement_reflns_used 8247
_cell_measurement_temperature 173(2)
_cell_measurement_theta_max 33.12
_cell_measurement_theta_min 2.47
_cell_volume 520.18(3)
_computing_cell_refinement 'Bruker SAINT 7.68A (Bruker, 2009)'
_computing_data_collection 'Bruker APEX 2 (Bruker, 2008)'
_computing_data_reduction 'Bruker SAINT 7.68A'
_computing_molecular_graphics 'ATOMS 5.1 (Dowty, 1999)'
_computing_publication_material 'Bruker SHELXTL'
_computing_structure_refinement 'Bruker SHELXTL'
_computing_structure_solution 'Bruker SHELXTL'
_diffrn_ambient_temperature 173(2)
_diffrn_measured_fraction_theta_full 1.000
_diffrn_measured_fraction_theta_max 0.990
_diffrn_measurement_device_type 'Bruker PLATFORM/SMART APEX II CCD'
_diffrn_measurement_method '\w and \f scans'
_diffrn_radiation_type MoK\a
_diffrn_radiation_wavelength 0.71073
_diffrn_reflns_av_R_equivalents 0.0328
_diffrn_reflns_av_unetI/netI 0.0209
_diffrn_reflns_Laue_measured_fraction_full 1.000
_diffrn_reflns_Laue_measured_fraction_max 0.990
_diffrn_reflns_limit_h_max 19
_diffrn_reflns_limit_h_min -19
_diffrn_reflns_limit_k_max 5
_diffrn_reflns_limit_k_min -5
_diffrn_reflns_limit_l_max 16
_diffrn_reflns_limit_l_min -16
_diffrn_reflns_number 7014
_diffrn_reflns_point_group_measured_fraction_full 1.000
_diffrn_reflns_point_group_measured_fraction_max 0.990
_diffrn_reflns_theta_full 25.242
_diffrn_reflns_theta_max 33.208
_diffrn_reflns_theta_min 2.471
_diffrn_source 'fine-focus sealed tube'
_exptl_absorpt_coefficient_mu 33.350
_exptl_absorpt_correction_T_max 0.3243
_exptl_absorpt_correction_T_min 0.0293
_exptl_absorpt_correction_type numerical
_exptl_absorpt_process_details 'Bruker SHELXTL (Sheldrick, 2013)'
_exptl_crystal_colour black
_exptl_crystal_density_diffrn 7.208
_exptl_crystal_density_method 'not measured'
_exptl_crystal_description needle
_exptl_crystal_F_000 1008
_exptl_crystal_size_max 0.198
_exptl_crystal_size_mid 0.145
_exptl_crystal_size_min 0.055
_refine_diff_density_max 2.274
_refine_diff_density_min -3.462
_refine_diff_density_rms 0.929
_refine_ls_extinction_coef 0.0136(5)
_refine_ls_extinction_expression Fc^*^=kFc[1+0.001xFc^2^\l^3^/sin(2\q)]^-1/4^
_refine_ls_extinction_method SHELXL
_refine_ls_goodness_of_fit_ref 1.168
_refine_ls_hydrogen_treatment undef
_refine_ls_matrix_type full
_refine_ls_number_parameters 56
_refine_ls_number_reflns 1115
_refine_ls_number_restraints 0
_refine_ls_restrained_S_all 1.168
_refine_ls_R_factor_all 0.0226
_refine_ls_R_factor_gt 0.0221
_refine_ls_shift/su_max 0.001
_refine_ls_shift/su_mean 0.000
_refine_ls_structure_factor_coef Fsqd
_refine_ls_weighting_details 'w=1/[\s^2^(Fo^2^)+(0.0245P)^2^+2.4645P] where P=(Fo^2^+2Fc^2^)/3'
_refine_ls_weighting_scheme calc
_refine_ls_wR_factor_gt 0.0509
_refine_ls_wR_factor_ref 0.0512
_reflns_Friedel_coverage 0.000
_reflns_number_gt 1087
_reflns_number_total 1115
_reflns_threshold_expression 'I > 2\s(I)'
_cod_data_source_file ic502075x_si_002.cif
_cod_data_source_block DyMnCu4P3
_cod_depositor_comments 'Adding full bibliography for 4341391--4341394.cif.'
_cod_database_code 4341393
_shelx_space_group_comment
;
The symmetry employed for this shelxl refinement is uniquely defined
by the following loop, which should always be used as a source of
symmetry information in preference to the above space-group names.
They are only intended as comments.
;
_shelx_estimated_absorpt_t_min 0.058
_shelx_estimated_absorpt_t_max 0.261
_shelxl_version_number 2013-4

loop_
_space_group_symop_operation_xyz
'x, y, z'
'-x+1/2, -y, z+1/2'
'-x, y+1/2, -z'
'x+1/2, -y+1/2, -z+1/2'
'-x, -y, -z'
'x-1/2, y, -z-1/2'
'x, -y-1/2, z'
'-x-1/2, y-1/2, z-1/2'

loop_
_atom_site_label
_atom_site_type_symbol
_atom_site_fract_x
_atom_site_fract_y
_atom_site_fract_z
_atom_site_U_iso_or_equiv
_atom_site_adp_type
_atom_site_occupancy
_atom_site_site_symmetry_order
_atom_site_calc_flag
_atom_site_refinement_flags_posn
_atom_site_refinement_flags_adp
_atom_site_refinement_flags_occupancy
Dy Dy 0.29123(2) 0.2500 0.92067(2) 0.00506(8) Uani 1 2 d S T P
Mn Mn 0.01841(6) 0.2500 0.79074(7) 0.01228(15) Uani 1 2 d S T P
Cu1 Cu 0.00497(4) 0.2500 0.41102(5) 0.00727(12) Uani 1 2 d S T P
Cu2 Cu 0.06443(4) 0.2500 0.03997(5) 0.00667(12) Uani 1 2 d S T P
Cu3 Cu 0.30531(4) 0.2500 0.62922(5) 0.00709(12) Uani 1 2 d S T P
Cu4 Cu 0.32149(5) 0.2500 0.21631(5) 0.00697(11) Uani 1 2 d S T P
P1 P 0.11606(9) 0.2500 0.59359(10) 0.00500(19) Uani 1 2 d S T P
P2 P 0.12967(8) 0.2500 0.24496(10) 0.00495(18) Uani 1 2 d S T P
P3 P 0.37780(9) 0.2500 0.42193(9) 0.00486(19) Uani 1 2 d S T P

loop_
_atom_site_aniso_label
_atom_site_aniso_U_11
_atom_site_aniso_U_22
_atom_site_aniso_U_33
_atom_site_aniso_U_23
_atom_site_aniso_U_13
_atom_site_aniso_U_12
Dy 0.00552(11) 0.00463(11) 0.00503(11) 0.000 0.00000(6) 0.000
Mn 0.0154(3) 0.0101(3) 0.0114(3) 0.000 0.0051(3) 0.000
Cu1 0.0068(2) 0.0076(2) 0.0074(2) 0.000 0.00034(17) 0.000
Cu2 0.0061(2) 0.0062(2) 0.0077(2) 0.000 -0.00019(17) 0.000
Cu3 0.0083(2) 0.0062(2) 0.0068(2) 0.000 0.00066(17) 0.000
Cu4 0.0072(2) 0.0074(2) 0.0063(2) 0.000 -0.00023(17) 0.000
P1 0.0055(4) 0.0047(4) 0.0048(4) 0.000 0.0003(3) 0.000
P2 0.0054(4) 0.0050(4) 0.0044(4) 0.000 -0.0003(3) 0.000
P3 0.0048(4) 0.0051(4) 0.0047(4) 0.000 -0.0005(3) 0.000

loop_
_atom_type_symbol
_atom_type_description
_atom_type_scat_dispersion_real
_atom_type_scat_dispersion_imag
_atom_type_scat_source
P P 0.1023 0.0942 'International Tables Vol C Tables 4.2.6.8 and 6.1.1.4'
Mn Mn 0.3368 0.7283 'International Tables Vol C Tables 4.2.6.8 and 6.1.1.4'
Cu Cu 0.3201 1.2651 'International Tables Vol C Tables 4.2.6.8 and 6.1.1.4'
Dy Dy -0.1892 4.4098 'International Tables Vol C Tables 4.2.6.8 and 6.1.1.4'

loop_
_geom_angle_atom_site_label_1
_geom_angle_atom_site_label_2
_geom_angle_atom_site_label_3
_geom_angle
_geom_angle_site_symmetry_1
_geom_angle_site_symmetry_3
P3 Dy P3 83.02(3) 2 2_565
P3 Dy P2 80.05(3) 2 2
P3 Dy P2 134.55(3) 2_565 2
P3 Dy P2 134.55(3) 2 2_565
P3 Dy P2 80.05(3) 2_565 2_565
P2 Dy P2 82.54(3) 2 2_565
P3 Dy P1 136.78(3) 2 2_565
P3 Dy P1 82.41(3) 2_565 2_565
P2 Dy P1 135.85(3) 2 2_565
P2 Dy P1 81.99(3) 2_565 2_565
P3 Dy P1 82.41(3) 2 2
P3 Dy P1 136.78(3) 2_565 2
P2 Dy P1 81.99(3) 2 2
P2 Dy P1 135.85(3) 2_565 2
P1 Dy P1 81.00(3) 2_565 2
P3 Dy Cu2 46.813(18) 2 1_556
P3 Dy Cu2 46.813(18) 2_565 1_556
P2 Dy Cu2 126.30(2) 2 1_556
P2 Dy Cu2 126.30(2) 2_565 1_556
P1 Dy Cu2 95.80(2) 2_565 1_556
P1 Dy Cu2 95.80(2) 2 1_556
P3 Dy Cu3 92.69(2) 2 .
P3 Dy Cu3 92.69(2) 2_565 .
P2 Dy Cu3 46.822(18) 2 .
P2 Dy Cu3 46.822(18) 2_565 .
P1 Dy Cu3 128.42(2) 2_565 .
P1 Dy Cu3 128.42(2) 2 .
Cu2 Dy Cu3 117.540(16) 1_556 .
P3 Dy Cu3 95.90(2) 2 2_565
P3 Dy Cu3 46.99(2) 2_565 2_565
P2 Dy Cu3 175.014(17) 2 2_565
P2 Dy Cu3 102.413(16) 2_565 2_565
P1 Dy Cu3 46.50(2) 2_565 2_565
P1 Dy Cu3 94.64(2) 2 2_565
Cu2 Dy Cu3 50.176(11) 1_556 2_565
Cu3 Dy Cu3 136.865(9) . 2_565
P3 Dy Cu3 46.99(2) 2 2
P3 Dy Cu3 95.90(2) 2_565 2
P2 Dy Cu3 102.413(16) 2 2
P2 Dy Cu3 175.014(17) 2_565 2
P1 Dy Cu3 94.64(2) 2_565 2
P1 Dy Cu3 46.50(2) 2 2
Cu2 Dy Cu3 50.176(11) 1_556 2
Cu3 Dy Cu3 136.865(9) . 2
Cu3 Dy Cu3 72.625(13) 2_565 2
P3 Dy Cu1 174.531(18) 2 2_565
P3 Dy Cu1 102.217(16) 2_565 2_565
P2 Dy Cu1 95.00(2) 2 2_565
P2 Dy Cu1 46.14(2) 2_565 2_565
P1 Dy Cu1 46.58(2) 2_565 2_565
P1 Dy Cu1 94.64(2) 2 2_565
Cu2 Dy Cu1 138.392(10) 1_556 2_565
Cu3 Dy Cu1 85.531(13) . 2_565
Cu3 Dy Cu1 88.908(12) 2_565 2_565
Cu3 Dy Cu1 132.950(14) 2 2_565
P3 Dy Cu1 102.217(16) 2 2
P3 Dy Cu1 174.531(18) 2_565 2
P2 Dy Cu1 46.14(2) 2 2
P2 Dy Cu1 95.00(2) 2_565 2
P1 Dy Cu1 94.64(2) 2_565 2
P1 Dy Cu1 46.58(2) 2 2
Cu2 Dy Cu1 138.392(10) 1_556 2
Cu3 Dy Cu1 85.531(13) . 2
Cu3 Dy Cu1 132.950(14) 2_565 2
Cu3 Dy Cu1 88.908(12) 2 2
Cu1 Dy Cu1 72.510(13) 2_565 2
P1 Mn P2 102.87(4) . 5_556
P1 Mn P2 102.87(4) . 5_566
P2 Mn P2 89.38(4) 5_556 5_566
P1 Mn P3 102.36(4) . 2_565
P2 Mn P3 154.77(5) 5_556 2_565
P2 Mn P3 85.53(3) 5_566 2_565
P1 Mn P3 102.36(4) . 2
P2 Mn P3 85.53(3) 5_556 2
P2 Mn P3 154.77(5) 5_566 2
P3 Mn P3 88.62(4) 2_565 2
P1 Mn Cu2 137.91(5) . 1_556
P2 Mn Cu2 106.69(3) 5_556 1_556
P2 Mn Cu2 106.69(3) 5_566 1_556
P3 Mn Cu2 51.94(2) 2_565 1_556
P3 Mn Cu2 51.94(2) 2 1_556
P1 Mn Cu3 137.85(4) . 6_557
P2 Mn Cu3 51.81(2) 5_556 6_557
P2 Mn Cu3 51.81(2) 5_566 6_557
P3 Mn Cu3 107.43(3) 2_565 6_557
P3 Mn Cu3 107.43(3) 2 6_557
Cu2 Mn Cu3 84.24(3) 1_556 6_557
P1 Mn Cu2 138.215(13) . 5_566
P2 Mn Cu2 107.77(3) 5_556 5_566
P2 Mn Cu2 50.80(3) 5_566 5_566
P3 Mn Cu2 51.12(3) 2_565 5_566
P3 Mn Cu2 107.65(3) 2 5_566
Cu2 Mn Cu2 56.223(19) 1_556 5_566
Cu3 Mn Cu2 56.621(18) 6_557 5_566
P1 Mn Cu2 138.215(13) . 5_556
P2 Mn Cu2 50.80(3) 5_556 5_556
P2 Mn Cu2 107.77(3) 5_566 5_556
P3 Mn Cu2 107.65(3) 2_565 5_556
P3 Mn Cu2 51.12(3) 2 5_556
Cu2 Mn Cu2 56.223(19) 1_556 5_556
Cu3 Mn Cu2 56.621(18) 6_557 5_556
Cu2 Mn Cu2 83.57(3) 5_566 5_556
P1 Mn Cu4 53.63(2) . 2_565
P2 Mn Cu4 155.34(4) 5_556 2_565
P2 Mn Cu4 89.26(2) 5_566 2_565
P3 Mn Cu4 49.44(3) 2_565 2_565
P3 Mn Cu4 105.39(4) 2 2_565
Cu2 Mn Cu4 97.27(3) 1_556 2_565
Cu3 Mn Cu4 138.902(13) 6_557 2_565
Cu2 Mn Cu4 90.211(14) 5_566 2_565
Cu2 Mn Cu4 151.29(4) 5_556 2_565
P1 Mn Cu4 53.63(2) . 2
P2 Mn Cu4 89.26(2) 5_556 2
P2 Mn Cu4 155.34(4) 5_566 2
P3 Mn Cu4 105.39(4) 2_565 2
P3 Mn Cu4 49.44(3) 2 2
Cu2 Mn Cu4 97.27(3) 1_556 2
Cu3 Mn Cu4 138.902(13) 6_557 2
Cu2 Mn Cu4 151.29(4) 5_566 2
Cu2 Mn Cu4 90.211(14) 5_556 2
Cu4 Mn Cu4 81.89(3) 2_565 2
P1 Mn Cu1 53.00(2) . 5_556
P2 Mn Cu1 50.48(3) 5_556 5_556
P2 Mn Cu1 106.12(4) 5_566 5_556
P3 Mn Cu1 154.12(4) 2_565 5_556
P3 Mn Cu1 89.527(19) 2 5_556
Cu2 Mn Cu1 139.264(13) 1_556 5_556
Cu3 Mn Cu1 97.74(3) 6_557 5_556
Cu2 Mn Cu1 152.08(4) 5_566 5_556
Cu2 Mn Cu1 91.003(14) 5_556 5_556
Cu4 Mn Cu1 106.63(3) 2_565 5_556
Cu4 Mn Cu1 55.548(18) 2 5_556
P2 Cu1 P1 103.54(4) . .
P2 Cu1 P1 113.48(3) . 5_556
P1 Cu1 P1 112.35(3) . 5_556
P2 Cu1 P1 113.48(3) . 5_566
P1 Cu1 P1 112.35(3) . 5_566
P1 Cu1 P1 102.02(5) 5_556 5_566
P2 Cu1 Cu4 100.35(3) . 6_556
P1 Cu1 Cu4 156.11(4) . 6_556
P1 Cu1 Cu4 56.59(3) 5_556 6_556
P1 Cu1 Cu4 56.59(3) 5_566 6_556
P2 Cu1 Cu1 124.62(3) . 5_566
P1 Cu1 Cu1 56.23(2) . 5_566
P1 Cu1 Cu1 121.90(4) 5_556 5_566
P1 Cu1 Cu1 56.12(3) 5_566 5_566
Cu4 Cu1 Cu1 109.02(3) 6_556 5_566
P2 Cu1 Cu1 124.62(3) . 5_556
P1 Cu1 Cu1 56.23(2) . 5_556
P1 Cu1 Cu1 56.12(3) 5_556 5_556
P1 Cu1 Cu1 121.90(4) 5_566 5_556
Cu4 Cu1 Cu1 109.02(3) 6_556 5_556
Cu1 Cu1 Cu1 88.62(3) 5_566 5_556
P2 Cu1 Mn 59.98(2) . 5_556
P1 Cu1 Mn 132.33(2) . 5_556
P1 Cu1 Mn 54.23(3) 5_556 5_556
P1 Cu1 Mn 115.20(3) 5_566 5_556
Cu4 Cu1 Mn 61.77(2) 6_556 5_556
Cu1 Cu1 Mn 170.79(4) 5_566 5_556
Cu1 Cu1 Mn 94.537(14) 5_556 5_556
P2 Cu1 Mn 59.98(2) . 5_566
P1 Cu1 Mn 132.33(2) . 5_566
P1 Cu1 Mn 115.20(3) 5_556 5_566
P1 Cu1 Mn 54.23(3) 5_566 5_566
Cu4 Cu1 Mn 61.77(2) 6_556 5_566
Cu1 Cu1 Mn 94.537(14) 5_566 5_566
Cu1 Cu1 Mn 170.79(4) 5_556 5_566
Mn Cu1 Mn 81.07(3) 5_556 5_566
P2 Cu1 Dy 59.63(2) . 2_564
P1 Cu1 Dy 60.50(2) . 2_564
P1 Cu1 Dy 165.24(3) 5_556 2_564
P1 Cu1 Dy 92.73(2) 5_566 2_564
Cu4 Cu1 Dy 135.139(14) 6_556 2_564
Cu1 Cu1 Dy 66.475(18) 5_566 2_564
Cu1 Cu1 Dy 115.28(3) 5_556 2_564
Mn Cu1 Dy 119.40(2) 5_556 2_564
Mn Cu1 Dy 73.869(17) 5_566 2_564
P2 Cu1 Dy 59.63(2) . 2_554
P1 Cu1 Dy 60.50(2) . 2_554
P1 Cu1 Dy 92.73(2) 5_556 2_554
P1 Cu1 Dy 165.24(3) 5_566 2_554
Cu4 Cu1 Dy 135.139(14) 6_556 2_554
Cu1 Cu1 Dy 115.28(3) 5_566 2_554
Cu1 Cu1 Dy 66.475(18) 5_556 2_554
Mn Cu1 Dy 73.869(17) 5_556 2_554
Mn Cu1 Dy 119.40(2) 5_566 2_554
Dy Cu1 Dy 72.510(13) 2_564 2_554
P2 Cu1 Dy 165.24(4) . 6_557
P1 Cu1 Dy 91.22(3) . 6_557
P1 Cu1 Dy 59.38(3) 5_556 6_557
P1 Cu1 Dy 59.38(3) 5_566 6_557
Cu4 Cu1 Dy 64.890(17) 6_556 6_557
Cu1 Cu1 Dy 63.99(2) 5_566 6_557
Cu1 Cu1 Dy 63.99(2) 5_556 6_557
Mn Cu1 Dy 109.75(2) 5_556 6_557
Mn Cu1 Dy 109.75(2) 5_566 6_557
Dy Cu1 Dy 130.463(12) 2_564 6_557
Dy Cu1 Dy 130.463(12) 2_554 6_557
P2 Cu2 P3 100.38(4) . 6_556
P2 Cu2 P3 113.30(3) . 2_554
P3 Cu2 P3 113.09(3) 6_556 2_554
P2 Cu2 P3 113.30(3) . 2_564
P3 Cu2 P3 113.09(3) 6_556 2_564
P3 Cu2 P3 104.07(5) 2_554 2_564
P2 Cu2 Cu2 121.48(3) . 5
P3 Cu2 Cu2 56.61(2) 6_556 5
P3 Cu2 Cu2 56.49(3) 2_554 5
P3 Cu2 Cu2 125.18(4) 2_564 5
P2 Cu2 Cu2 121.48(3) . 5_565
P3 Cu2 Cu2 56.61(2) 6_556 5_565
P3 Cu2 Cu2 125.18(4) 2_554 5_565
P3 Cu2 Cu2 56.49(3) 2_564 5_565
Cu2 Cu2 Cu2 91.38(3) 5 5_565
P2 Cu2 Cu3 56.57(2) . 2_564
P3 Cu2 Cu3 122.76(2) 6_556 2_564
P3 Cu2 Cu3 124.11(3) 2_554 2_564
P3 Cu2 Cu3 56.75(3) 2_564 2_564
Cu2 Cu2 Cu3 178.03(4) 5 2_564
Cu2 Cu2 Cu3 89.584(12) 5_565 2_564
P2 Cu2 Cu3 56.57(2) . 2_554
P3 Cu2 Cu3 122.76(2) 6_556 2_554
P3 Cu2 Cu3 56.75(3) 2_554 2_554
P3 Cu2 Cu3 124.11(3) 2_564 2_554
Cu2 Cu2 Cu3 89.584(12) 5 2_554
Cu2 Cu2 Cu3 178.03(4) 5_565 2_554
Cu3 Cu2 Cu3 89.40(2) 2_564 2_554
P2 Cu2 Mn 171.80(4) . 1_554
P3 Cu2 Mn 87.82(3) 6_556 1_554
P3 Cu2 Mn 62.70(3) 2_554 1_554
P3 Cu2 Mn 62.70(3) 2_564 1_554
Cu2 Cu2 Mn 63.21(2) 5 1_554
Cu2 Cu2 Mn 63.21(2) 5_565 1_554
Cu3 Cu2 Mn 118.77(2) 2_564 1_554
Cu3 Cu2 Mn 118.77(2) 2_554 1_554
P2 Cu2 Mn 61.35(3) . 5_566
P3 Cu2 Mn 61.62(2) 6_556 5_566
P3 Cu2 Mn 169.75(3) 2_554 5_566
P3 Cu2 Mn 86.18(2) 2_564 5_566
Cu2 Cu2 Mn 117.53(3) 5 5_566
Cu2 Cu2 Mn 60.57(2) 5_565 5_566
Cu3 Cu2 Mn 61.56(2) 2_564 5_566
Cu3 Cu2 Mn 117.46(3) 2_554 5_566
Mn Cu2 Mn 123.776(19) 1_554 5_566
P2 Cu2 Mn 61.35(3) . 5_556
P3 Cu2 Mn 61.62(2) 6_556 5_556
P3 Cu2 Mn 86.18(2) 2_554 5_556
P3 Cu2 Mn 169.75(3) 2_564 5_556
Cu2 Cu2 Mn 60.57(2) 5 5_556
Cu2 Cu2 Mn 117.53(3) 5_565 5_556
Cu3 Cu2 Mn 117.46(3) 2_564 5_556
Cu3 Cu2 Mn 61.56(2) 2_554 5_556
Mn Cu2 Mn 123.776(19) 1_554 5_556
Mn Cu2 Mn 83.57(3) 5_566 5_556
P2 Cu2 Dy 94.00(3) . 1_554
P3 Cu2 Dy 165.62(3) 6_556 1_554
P3 Cu2 Dy 60.16(3) 2_554 1_554
P3 Cu2 Dy 60.16(3) 2_564 1_554
Cu2 Cu2 Dy 115.24(2) 5 1_554
Cu2 Cu2 Dy 115.24(2) 5_565 1_554
Cu3 Cu2 Dy 65.816(16) 2_564 1_554
Cu3 Cu2 Dy 65.816(16) 2_554 1_554
Mn Cu2 Dy 77.81(2) 1_554 1_554
Mn Cu2 Dy 127.093(19) 5_566 1_554
Mn Cu2 Dy 127.093(19) 5_556 1_554
P2 Cu3 P2 103.08(5) 2_565 2
P2 Cu3 P1 114.78(3) 2_565 .
P2 Cu3 P1 114.78(3) 2 .
P2 Cu3 P3 110.72(3) 2_565 .
P2 Cu3 P3 110.72(3) 2 .
P1 Cu3 P3 102.96(4) . .
P2 Cu3 Cu4 125.32(4) 2_565 2
P2 Cu3 Cu4 57.45(3) 2 2
P1 Cu3 Cu4 57.36(2) . 2
P3 Cu3 Cu4 123.91(2) . 2
P2 Cu3 Cu4 57.45(3) 2_565 2_565
P2 Cu3 Cu4 125.32(4) 2 2_565
P1 Cu3 Cu4 57.36(2) . 2_565
P3 Cu3 Cu4 123.91(2) . 2_565
Cu4 Cu3 Cu4 90.91(2) 2 2_565
P2 Cu3 Cu2 55.14(3) 2_565 2_565
P2 Cu3 Cu2 122.01(3) 2 2_565
P1 Cu3 Cu2 123.17(2) . 2_565
P3 Cu3 Cu2 55.60(2) . 2_565
Cu4 Cu3 Cu2 179.24(2) 2 2_565
Cu4 Cu3 Cu2 89.844(12) 2_565 2_565
P2 Cu3 Cu2 122.01(3) 2_565 2
P2 Cu3 Cu2 55.14(3) 2 2
P1 Cu3 Cu2 123.17(2) . 2
P3 Cu3 Cu2 55.60(2) . 2
Cu4 Cu3 Cu2 89.844(12) 2 2
Cu4 Cu3 Cu2 179.24(2) 2_565 2
Cu2 Cu3 Cu2 89.40(2) 2_565 2
P2 Cu3 Mn 61.07(3) 2_565 6_657
P2 Cu3 Mn 61.07(3) 2 6_657
P1 Cu3 Mn 171.30(4) . 6_657
P3 Cu3 Mn 85.74(4) . 6_657
Cu4 Cu3 Mn 117.74(2) 2 6_657
Cu4 Cu3 Mn 117.74(2) 2_565 6_657
Cu2 Cu3 Mn 61.824(18) 2_565 6_657
Cu2 Cu3 Mn 61.824(18) 2 6_657
P2 Cu3 Dy 59.96(3) 2_565 .
P2 Cu3 Dy 59.96(3) 2 .
P1 Cu3 Dy 95.97(3) . .
P3 Cu3 Dy 161.07(4) . .
Cu4 Cu3 Dy 67.054(17) 2 .
Cu4 Cu3 Dy 67.054(17) 2_565 .
Cu2 Cu3 Dy 113.230(19) 2_565 .
Cu2 Cu3 Dy 113.230(19) 2 .
Mn Cu3 Dy 75.33(2) 6_657 .
P2 Cu3 Dy 164.38(3) 2_565 2_554
P2 Cu3 Dy 92.04(2) 2 2_554
P1 Cu3 Dy 60.62(2) . 2_554
P3 Cu3 Dy 59.14(2) . 2_554
Cu4 Cu3 Dy 66.421(15) 2 2_554
Cu4 Cu3 Dy 116.37(2) 2_565 2_554
Cu2 Cu3 Dy 113.26(2) 2_565 2_554
Cu2 Cu3 Dy 64.007(14) 2 2_554
Mn Cu3 Dy 125.562(18) 6_657 2_554
Dy Cu3 Dy 133.380(13) . 2_554
P2 Cu3 Dy 92.04(2) 2_565 2_564
P2 Cu3 Dy 164.38(3) 2 2_564
P1 Cu3 Dy 60.62(2) . 2_564
P3 Cu3 Dy 59.14(2) . 2_564
Cu4 Cu3 Dy 116.37(2) 2 2_564
Cu4 Cu3 Dy 66.421(15) 2_565 2_564
Cu2 Cu3 Dy 64.007(14) 2_565 2_564
Cu2 Cu3 Dy 113.26(2) 2 2_564
Mn Cu3 Dy 125.562(19) 6_657 2_564
Dy Cu3 Dy 133.380(13) . 2_564
Dy Cu3 Dy 72.626(13) 2_554 2_564
P3 Cu4 P1 114.93(3) . 2_554
P3 Cu4 P1 114.93(3) . 2_564
P1 Cu4 P1 101.35(4) 2_554 2_564
P3 Cu4 P2 100.36(4) . .
P1 Cu4 P2 112.94(3) 2_554 .
P1 Cu4 P2 112.94(3) 2_564 .
P3 Cu4 Cu3 121.54(2) . 2_554
P1 Cu4 Cu3 56.59(3) 2_554 2_554
P1 Cu4 Cu3 123.50(3) 2_564 2_554
P2 Cu4 Cu3 56.37(2) . 2_554
P3 Cu4 Cu3 121.54(2) . 2_564
P1 Cu4 Cu3 123.50(3) 2_554 2_564
P1 Cu4 Cu3 56.59(3) 2_564 2_564
P2 Cu4 Cu3 56.37(2) . 2_564
Cu3 Cu4 Cu3 90.91(2) 2_554 2_564
P3 Cu4 Cu1 103.13(4) . 6_656
P1 Cu4 Cu1 56.18(3) 2_554 6_656
P1 Cu4 Cu1 56.18(3) 2_564 6_656
P2 Cu4 Cu1 156.51(4) . 6_656
Cu3 Cu4 Cu1 109.65(2) 2_554 6_656
Cu3 Cu4 Cu1 109.65(2) 2_564 6_656
P3 Cu4 Mn 61.32(3) . 2_564
P1 Cu4 Mn 115.67(4) 2_554 2_564
P1 Cu4 Mn 54.50(3) 2_564 2_564
P2 Cu4 Mn 131.30(2) . 2_564
Cu3 Cu4 Mn 172.18(3) 2_554 2_564
Cu3 Cu4 Mn 93.242(14) 2_564 2_564
Cu1 Cu4 Mn 62.68(2) 6_656 2_564
P3 Cu4 Mn 61.32(3) . 2_554
P1 Cu4 Mn 54.50(3) 2_554 2_554
P1 Cu4 Mn 115.67(4) 2_564 2_554
P2 Cu4 Mn 131.30(2) . 2_554
Cu3 Cu4 Mn 93.242(14) 2_554 2_554
Cu3 Cu4 Mn 172.18(3) 2_564 2_554
Cu1 Cu4 Mn 62.68(2) 6_656 2_554
Mn Cu4 Mn 81.89(3) 2_564 2_554
P3 Cu4 Dy 169.12(4) . 1_554
P1 Cu4 Dy 59.78(2) 2_554 1_554
P1 Cu4 Dy 59.78(2) 2_564 1_554
P2 Cu4 Dy 90.52(3) . 1_554
Cu3 Cu4 Dy 64.820(17) 2_554 1_554
Cu3 Cu4 Dy 64.820(17) 2_564 1_554
Cu1 Cu4 Dy 65.985(17) 6_656 1_554
Mn Cu4 Dy 111.17(2) 2_564 1_554
Mn Cu4 Dy 111.17(2) 2_554 1_554
P3 Cu4 Dy 58.78(2) . 2_564
P1 Cu4 Dy 164.89(3) 2_554 2_564
P1 Cu4 Dy 93.67(2) 2_564 2_564
P2 Cu4 Dy 58.50(2) . 2_564
Cu3 Cu4 Dy 113.19(2) 2_554 2_564
Cu3 Cu4 Dy 64.110(15) 2_564 2_564
Cu1 Cu4 Dy 136.667(14) 6_656 2_564
Mn Cu4 Dy 74.602(17) 2_564 2_564
Mn Cu4 Dy 119.88(2) 2_554 2_564
Dy Cu4 Dy 128.845(14) 1_554 2_564
P3 Cu4 Dy 58.78(2) . 2_554
P1 Cu4 Dy 93.67(2) 2_554 2_554
P1 Cu4 Dy 164.89(3) 2_564 2_554
P2 Cu4 Dy 58.50(2) . 2_554
Cu3 Cu4 Dy 64.110(15) 2_554 2_554
Cu3 Cu4 Dy 113.19(2) 2_564 2_554
Cu1 Cu4 Dy 136.667(14) 6_656 2_554
Mn Cu4 Dy 119.88(2) 2_564 2_554
Mn Cu4 Dy 74.602(17) 2_554 2_554
Dy Cu4 Dy 128.845(14) 1_554 2_554
Dy Cu4 Dy 71.273(12) 2_564 2_554
Cu3 P1 Cu1 134.50(5) . .
Cu3 P1 Cu1 128.61(2) . 5_556
Cu1 P1 Cu1 67.65(3) . 5_556
Cu3 P1 Cu1 128.61(2) . 5_566
Cu1 P1 Cu1 67.65(3) . 5_566
Cu1 P1 Cu1 102.02(5) 5_556 5_566
Cu3 P1 Cu4 66.05(3) . 2_565
Cu1 P1 Cu4 129.17(2) . 2_565
Cu1 P1 Cu4 144.64(5) 5_556 2_565
Cu1 P1 Cu4 67.24(2) 5_566 2_565
Cu3 P1 Cu4 66.05(3) . 2
Cu1 P1 Cu4 129.17(2) . 2
Cu1 P1 Cu4 67.24(2) 5_556 2
Cu1 P1 Cu4 144.64(5) 5_566 2
Cu4 P1 Cu4 101.34(4) 2_565 2
Cu3 P1 Mn 110.77(5) . .
Cu1 P1 Mn 114.73(5) . .
Cu1 P1 Mn 72.77(3) 5_556 .
Cu1 P1 Mn 72.77(3) 5_566 .
Cu4 P1 Mn 71.87(3) 2_565 .
Cu4 P1 Mn 71.87(3) 2 .
Cu3 P1 Dy 72.88(3) . 2_554
Cu1 P1 Dy 72.91(3) . 2_554
Cu1 P1 Dy 74.635(18) 5_556 2_554
Cu1 P1 Dy 138.13(5) 5_566 2_554
Cu4 P1 Dy 136.40(5) 2_565 2_554
Cu4 P1 Dy 73.701(18) 2 2_554
Mn P1 Dy 139.457(14) . 2_554
Cu3 P1 Dy 72.88(3) . 2_564
Cu1 P1 Dy 72.91(3) . 2_564
Cu1 P1 Dy 138.13(5) 5_556 2_564
Cu1 P1 Dy 74.635(18) 5_566 2_564
Cu4 P1 Dy 73.701(18) 2_565 2_564
Cu4 P1 Dy 136.40(5) 2 2_564
Mn P1 Dy 139.457(14) . 2_564
Dy P1 Dy 81.00(3) 2_554 2_564
Cu2 P2 Cu1 118.52(5) . .
Cu2 P2 Cu3 68.29(3) . 2_554
Cu1 P2 Cu3 128.02(2) . 2_554
Cu2 P2 Cu3 68.29(3) . 2_564
Cu1 P2 Cu3 128.02(2) . 2_564
Cu3 P2 Cu3 103.08(5) 2_554 2_564
Cu2 P2 Cu4 103.01(5) . .
Cu1 P2 Cu4 138.47(5) . .
Cu3 P2 Cu4 66.18(3) 2_554 .
Cu3 P2 Cu4 66.18(3) 2_564 .
Cu2 P2 Mn 67.85(3) . 5_556
Cu1 P2 Mn 69.54(3) . 5_556
Cu3 P2 Mn 67.12(2) 2_554 5_556
Cu3 P2 Mn 135.44(5) 2_564 5_556
Cu4 P2 Mn 132.23(3) . 5_556
Cu2 P2 Mn 67.85(3) . 5_566
Cu1 P2 Mn 69.54(3) . 5_566
Cu3 P2 Mn 135.44(5) 2_554 5_566
Cu3 P2 Mn 67.12(2) 2_564 5_566
Cu4 P2 Mn 132.23(3) . 5_566
Mn P2 Mn 89.38(4) 5_556 5_566
Cu2 P2 Dy 138.198(17) . 2_564
Cu1 P2 Dy 74.23(3) . 2_564
Cu3 P2 Dy 138.11(5) 2_554 2_564
Cu3 P2 Dy 73.223(18) 2_564 2_564
Cu4 P2 Dy 74.86(3) . 2_564
Mn P2 Dy 143.39(5) 5_556 2_564
Mn P2 Dy 82.82(2) 5_566 2_564
Cu2 P2 Dy 138.198(17) . 2_554
Cu1 P2 Dy 74.23(3) . 2_554
Cu3 P2 Dy 73.223(18) 2_554 2_554
Cu3 P2 Dy 138.11(5) 2_564 2_554
Cu4 P2 Dy 74.86(3) . 2_554
Mn P2 Dy 82.82(2) 5_556 2_554
Mn P2 Dy 143.39(5) 5_566 2_554
Dy P2 Dy 82.54(3) 2_564 2_554
Cu4 P3 Cu2 117.63(5) . 6_656
Cu4 P3 Cu2 127.00(2) . 2_565
Cu2 P3 Cu2 66.91(3) 6_656 2_565
Cu4 P3 Cu2 127.00(2) . 2
Cu2 P3 Cu2 66.91(3) 6_656 2
Cu2 P3 Cu2 104.07(5) 2_565 2
Cu4 P3 Cu3 140.18(6) . .
Cu2 P3 Cu3 102.20(4) 6_656 .
Cu2 P3 Cu3 67.65(3) 2_565 .
Cu2 P3 Cu3 67.65(3) 2 .
Cu4 P3 Mn 69.25(3) . 2_554
Cu2 P3 Mn 67.27(3) 6_656 2_554
Cu2 P3 Mn 133.20(5) 2_565 2_554
Cu2 P3 Mn 65.36(2) 2 2_554
Cu3 P3 Mn 132.09(2) . 2_554
Cu4 P3 Mn 69.25(3) . 2_564
Cu2 P3 Mn 67.27(3) 6_656 2_564
Cu2 P3 Mn 65.36(2) 2_565 2_564
Cu2 P3 Mn 133.20(5) 2 2_564
Cu3 P3 Mn 132.09(2) . 2_564
Mn P3 Mn 88.62(4) 2_554 2_564
Cu4 P3 Dy 76.59(3) . 2_554
Cu2 P3 Dy 137.597(17) 6_656 2_554
Cu2 P3 Dy 138.86(5) 2_565 2_554
Cu2 P3 Dy 73.028(18) 2 2_554
Cu3 P3 Dy 73.87(3) . 2_554
Mn P3 Dy 84.116(19) 2_554 2_554
Mn P3 Dy 145.42(4) 2_564 2_554
Cu4 P3 Dy 76.59(3) . 2_564
Cu2 P3 Dy 137.597(17) 6_656 2_564
Cu2 P3 Dy 73.028(18) 2_565 2_564
Cu2 P3 Dy 138.86(5) 2 2_564
Cu3 P3 Dy 73.87(3) . 2_564
Mn P3 Dy 145.42(4) 2_554 2_564
Mn P3 Dy 84.116(19) 2_564 2_564
Dy P3 Dy 83.02(3) 2_554 2_564

loop_
_geom_bond_atom_site_label_1
_geom_bond_atom_site_label_2
_geom_bond_distance
_geom_bond_site_symmetry_2
Dy P3 2.8550(9) 2
Dy P3 2.8550(9) 2_565
Dy P2 2.8683(9) 2
Dy P2 2.8683(9) 2_565
Dy P1 2.9132(8) 2_565
Dy P1 2.9132(8) 2
Dy Cu2 3.1481(6) 1_556
Dy Cu3 3.1724(6) .
Dy Cu3 3.1950(5) 2_565
Dy Cu3 3.1950(5) 2
Dy Cu1 3.1994(5) 2_565
Dy Cu1 3.1994(5) 2
Mn P1 2.4731(13) .
Mn P2 2.6904(9) 5_556
Mn P2 2.6904(9) 5_566
Mn P3 2.7086(10) 2_565
Mn P3 2.7086(10) 2
Mn Cu2 2.7705(10) 1_556
Mn Cu3 2.8323(10) 6_557
Mn Cu2 2.8395(7) 5_566
Mn Cu2 2.8395(7) 5_556
Mn Cu4 2.8871(7) 2_565
Mn Cu4 2.8871(7) 2
Mn Cu1 2.9113(7) 5_556
Cu1 P2 2.3969(12) .
Cu1 P1 2.4313(12) .
Cu1 P1 2.4343(8) 5_556
Cu1 P1 2.4343(8) 5_566
Cu1 Cu4 2.7020(8) 6_556
Cu1 Cu1 2.7085(8) 5_566
Cu1 Cu1 2.7085(8) 5_556
Cu1 Mn 2.9113(8) 5_556
Cu1 Mn 2.9113(8) 5_566
Cu1 Dy 3.1994(5) 2_564
Cu1 Dy 3.1994(5) 2_554
Cu1 Dy 3.2641(6) 6_557
Cu2 P2 2.3758(12) .
Cu2 P3 2.3966(12) 6_556
Cu2 P3 2.3999(7) 2_554
Cu2 P3 2.3999(7) 2_564
Cu2 Cu2 2.6441(8) 5
Cu2 Cu2 2.6441(8) 5_565
Cu2 Cu3 2.6899(6) 2_564
Cu2 Cu3 2.6899(6) 2_554
Cu2 Mn 2.7705(10) 1_554
Cu2 Mn 2.8395(7) 5_566
Cu2 Mn 2.8395(7) 5_556
Cu2 Dy 3.1481(6) 1_554
Cu3 P2 2.4163(8) 2_565
Cu3 P2 2.4163(8) 2
Cu3 P1 2.4249(13) .
Cu3 P3 2.4322(12) .
Cu3 Cu4 2.6548(6) 2
Cu3 Cu4 2.6548(6) 2_565
Cu3 Cu2 2.6899(6) 2_565
Cu3 Cu2 2.6899(6) 2
Cu3 Mn 2.8323(10) 6_657
Cu3 Dy 3.1950(5) 2_554
Cu3 Dy 3.1950(5) 2_564
Cu4 P3 2.3455(11) .
Cu4 P1 2.4460(8) 2_554
Cu4 P1 2.4460(8) 2_564
Cu4 P2 2.4461(12) .
Cu4 Cu3 2.6548(6) 2_554
Cu4 Cu3 2.6548(6) 2_564
Cu4 Cu1 2.7020(8) 6_656
Cu4 Mn 2.8870(7) 2_564
Cu4 Mn 2.8870(7) 2_554
Cu4 Dy 3.2357(6) 1_554
Cu4 Dy 3.2474(5) 2_564
Cu4 Dy 3.2474(5) 2_554
P1 Cu1 2.4343(8) 5_556
P1 Cu1 2.4343(8) 5_566
P1 Cu4 2.4460(8) 2_565
P1 Cu4 2.4460(8) 2
P1 Dy 2.9132(8) 2_554
P1 Dy 2.9132(8) 2_564
P2 Cu3 2.4163(8) 2_554
P2 Cu3 2.4163(8) 2_564
P2 Mn 2.6905(9) 5_556
P2 Mn 2.6905(9) 5_566
P2 Dy 2.8683(9) 2_564
P2 Dy 2.8683(9) 2_554
P3 Cu2 2.3967(12) 6_656
P3 Cu2 2.3999(7) 2_565
P3 Cu2 2.3999(7) 2
P3 Mn 2.7086(10) 2_554
P3 Mn 2.7086(10) 2_564
P3 Dy 2.8550(9) 2_554
P3 Dy 2.8550(9) 2_564
